data_1547026
loop_
_publ_author_name
'Ding, Hualong'
'Bai, Songlin'
'Lu, Ping'
'Wang, Yanguang'

_publ_section_title
;
 Preparation of 2-Amino-3-arylindoles via Pd-Catalyzed Coupling between
 3-Diazoindolin-2-imines and Arylboronic Acids as well as Their Extension
 to 3-Aryl-3-fluoroindolin-2-imines.
;
_journal_issue 17
_journal_name_full 'Organic letters'
_journal_page_first 4604
_journal_page_last 4607
_journal_paper_doi 10.1021/acs.orglett.7b02211
_journal_volume 19
_journal_year 2017
_chemical_formula_moiety 'C23 H22 N2 O2 S'
_chemical_formula_sum 'C23 H22 N2 O2 S'
_chemical_formula_weight 390.49
_chemical_name_systematic
;
 ? 
;
_space_group_crystal_system monoclinic
_space_group_IT_number 15
_space_group_name_Hall '-C 2yc'
_space_group_name_H-M_alt 'C 1 2/c 1'
_symmetry_space_group_name_Hall '-C 2yc'
_symmetry_space_group_name_H-M 'C 1 2/c 1'
_atom_sites_solution_hydrogens geom
_atom_sites_solution_primary direct
_atom_sites_solution_secondary difmap
_audit_creation_date 2015-11-24
_audit_creation_method
;
Olex2 1.2
(compiled 2014.03.20 svn.r2914 for OlexSys, GUI svn.r4816)
;
_cell_angle_alpha 90.00
_cell_angle_beta 91.255(5)
_cell_angle_gamma 90.00
_cell_formula_units_Z 8
_cell_length_a 28.1291(17)
_cell_length_b 11.3338(5)
_cell_length_c 14.8299(8)
_cell_measurement_reflns_used 2535
_cell_measurement_temperature 293(2)
_cell_measurement_theta_max 29.4280
_cell_measurement_theta_min 3.1281
_cell_volume 4726.8(4)
_computing_cell_refinement
;
CrysAlisPro, Agilent Technologies,
Version 1.171.35.11 (release 16-05-2011 CrysAlis171 .NET)
(compiled May 16 2011,17:55:39)
;
_computing_data_collection
;
CrysAlisPro, Agilent Technologies,
Version 1.171.35.11 (release 16-05-2011 CrysAlis171 .NET)
(compiled May 16 2011,17:55:39)
;
_computing_data_reduction
;
CrysAlisPro, Agilent Technologies,
Version 1.171.35.11 (release 16-05-2011 CrysAlis171 .NET)
(compiled May 16 2011,17:55:39)
;
_computing_molecular_graphics 'Olex2 (Dolomanov et al., 2009)'
_computing_publication_material 'Olex2 (Dolomanov et al., 2009)'
_computing_structure_refinement 'ShelXL (Sheldrick, 2008)'
_computing_structure_solution 'ShelXS (Sheldrick, 2008)'
_diffrn_ambient_temperature 293.15
_diffrn_detector_area_resol_mean 10.3592
_diffrn_measured_fraction_theta_full 0.982
_diffrn_measured_fraction_theta_max 0.982
_diffrn_measurement_device_type 'Xcalibur, Atlas, Gemini ultra'
_diffrn_measurement_method '\w scans'
_diffrn_orient_matrix_UB_11 0.0246221000
_diffrn_orient_matrix_UB_12 0.0078090000
_diffrn_orient_matrix_UB_13 -0.0074151000
_diffrn_orient_matrix_UB_21 0.0053748000
_diffrn_orient_matrix_UB_22 -0.0433864000
_diffrn_orient_matrix_UB_23 0.0331416000
_diffrn_orient_matrix_UB_31 -0.0009114000
_diffrn_orient_matrix_UB_32 -0.0444264000
_diffrn_orient_matrix_UB_33 -0.0337009000
_diffrn_radiation_monochromator graphite
_diffrn_radiation_type MoK\a
_diffrn_radiation_wavelength 0.71073
_diffrn_reflns_av_R_equivalents 0.0251
_diffrn_reflns_av_unetI/netI 0.0355
_diffrn_reflns_limit_h_max 33
_diffrn_reflns_limit_h_min -28
_diffrn_reflns_limit_k_max 11
_diffrn_reflns_limit_k_min -13
_diffrn_reflns_limit_l_max 17
_diffrn_reflns_limit_l_min -14
_diffrn_reflns_number 9197
_diffrn_reflns_theta_full 25.35
_diffrn_reflns_theta_max 25.35
_diffrn_reflns_theta_min 3.13
_diffrn_source 'Enhance (Mo) X-ray Source'
_exptl_absorpt_coefficient_mu 0.155
_exptl_absorpt_correction_T_max 1.00000
_exptl_absorpt_correction_T_min 0.96307
_exptl_absorpt_correction_type multi-scan
_exptl_absorpt_process_details
;
CrysAlisPro, Agilent Technologies,
Version 1.171.35.11 (release 16-05-2011 CrysAlis171 .NET)
(compiled May 16 2011,17:55:39)
Empirical absorption correction using spherical harmonics,
 implemented in SCALE3 ABSPACK scaling algorithm.
;
_exptl_crystal_colour colourless
_exptl_crystal_colour_primary colourless
_exptl_crystal_density_diffrn 1.097
_exptl_crystal_density_method 'not measured'
_exptl_crystal_description block
_exptl_crystal_F_000 1648
_exptl_crystal_size_max 0.49
_exptl_crystal_size_mid 0.45
_exptl_crystal_size_min 0.4
_platon_squeeze_details
;
;
_refine_diff_density_max 0.170
_refine_diff_density_min -0.294
_refine_diff_density_rms 0.043
_refine_ls_extinction_method none
_refine_ls_goodness_of_fit_ref 1.081
_refine_ls_hydrogen_treatment mixed
_refine_ls_matrix_type full
_refine_ls_number_parameters 260
_refine_ls_number_reflns 4254
_refine_ls_number_restraints 1
_refine_ls_restrained_S_all 1.083
_refine_ls_R_factor_all 0.0659
_refine_ls_R_factor_gt 0.0464
_refine_ls_shift/su_max 0.001
_refine_ls_shift/su_mean 0.000
_refine_ls_structure_factor_coef Fsqd
_refine_ls_weighting_details 'calc w=1/[\s^2^(Fo^2^)+(0.0768P)^2^+0.0000P] where P=(Fo^2^+2Fc^2^)/3'
_refine_ls_weighting_scheme calc
_refine_ls_wR_factor_gt 0.1258
_refine_ls_wR_factor_ref 0.1369
_reflns_number_gt 3144
_reflns_number_total 4254
_reflns_threshold_expression >2sigma(I)
_cod_data_source_file ol7b02211_si_002.cif
_cod_data_source_block 151124_dhl13174_1_2
_cod_database_code 1547026
_chemical_oxdiff_formula 'c10 h10 n2 o8 S1'
_reflns_odcompleteness_completeness 99.51
_reflns_odcompleteness_iscentric 1
_reflns_odcompleteness_theta 26.32
_olex2_refinement_description
;
1. Fixed Uiso
 At 1.2 times of:
  All C(H) groups
 At 1.5 times of:
  All C(H,H,H) groups
2. Restrained distances
 H2-N2
 0.86 with sigma of 0.02
3.a Aromatic/amide H refined with riding coordinates:
 C2(H2A), C3(H3), C4(H4), C5(H5), C10(H10), C11(H11), C13(H13), C14(H14),
 C17(H17), C18(H18), C20(H20), C21(H21)
3.b Idealised Me refined as rotating group:
 C15(H15A,H15B,H15C), C22(H22A,H22B,H22C), C23(H23A,H23B,H23C)
;

loop_
_space_group_symop_id
_space_group_symop_operation_xyz
1 'x, y, z'
2 '-x, y, -z+1/2'
3 'x+1/2, y+1/2, z'
4 '-x+1/2, y+1/2, -z+1/2'
5 '-x, -y, -z'
6 'x, -y, z-1/2'
7 '-x+1/2, -y+1/2, -z'
8 'x+1/2, -y+1/2, z-1/2'

loop_
_atom_site_label
_atom_site_type_symbol
_atom_site_fract_x
_atom_site_fract_y
_atom_site_fract_z
_atom_site_U_iso_or_equiv
_atom_site_adp_type
_atom_site_occupancy
_atom_site_calc_flag
_atom_site_refinement_flags_posn
S1 S 0.210605(19) 0.67034(4) 0.11808(3) 0.04640(19) Uani 1 d .
O1 O 0.23718(5) 0.77588(12) 0.10304(9) 0.0590(4) Uani 1 d .
O2 O 0.21195(6) 0.61748(13) 0.20483(9) 0.0603(4) Uani 1 d .
N1 N 0.22893(6) 0.37273(13) 0.09734(10) 0.0455(4) Uani 1 d .
N2 N 0.23131(6) 0.57411(14) 0.04680(11) 0.0442(4) Uani 1 d D
C1 C 0.20233(7) 0.27222(16) 0.08111(13) 0.0474(5) Uani 1 d .
C2 C 0.20713(9) 0.16045(18) 0.11932(15) 0.0609(6) Uani 1 d .
H2A H 0.2306 0.1443 0.1628 0.073 Uiso 1 calc R
C3 C 0.17590(11) 0.07542(19) 0.09020(18) 0.0731(7) Uani 1 d .
H3 H 0.1783 -0.0002 0.1142 0.088 Uiso 1 calc R
C4 C 0.14068(10) 0.09934(19) 0.02562(18) 0.0733(7) Uani 1 d .
H4 H 0.1196 0.0398 0.0083 0.088 Uiso 1 calc R
C5 C 0.13616(8) 0.20918(17) -0.01341(16) 0.0585(6) Uani 1 d .
H5 H 0.1128 0.2238 -0.0573 0.070 Uiso 1 calc R
C6 C 0.16762(7) 0.29822(16) 0.01459(13) 0.0445(5) Uani 1 d .
C7 C 0.17357(7) 0.41953(15) -0.01088(12) 0.0408(4) Uani 1 d .
C8 C 0.21092(7) 0.46026(15) 0.04158(12) 0.0408(4) Uani 1 d .
C9 C 0.14674(7) 0.48395(15) -0.08132(12) 0.0408(4) Uani 1 d .
C10 C 0.16993(7) 0.55246(17) -0.14470(12) 0.0459(5) Uani 1 d .
H10 H 0.2029 0.5577 -0.1424 0.055 Uiso 1 calc R
C11 C 0.14463(8) 0.61287(19) -0.21103(13) 0.0536(5) Uani 1 d .
H11 H 0.1609 0.6600 -0.2513 0.064 Uiso 1 calc R
C12 C 0.09569(8) 0.60489(19) -0.21899(14) 0.0553(5) Uani 1 d .
C13 C 0.07288(8) 0.5366(2) -0.15645(16) 0.0592(6) Uani 1 d .
H13 H 0.0399 0.5300 -0.1600 0.071 Uiso 1 calc R
C14 C 0.09735(7) 0.47792(18) -0.08905(14) 0.0522(5) Uani 1 d .
H14 H 0.0806 0.4333 -0.0477 0.063 Uiso 1 calc R
C15 C 0.06886(11) 0.6672(3) -0.2938(2) 0.0929(9) Uani 1 d .
H15A H 0.0425 0.7093 -0.2693 0.139 Uiso 1 calc GR
H15B H 0.0573 0.6103 -0.3370 0.139 Uiso 1 calc GR
H15C H 0.0896 0.7218 -0.3229 0.139 Uiso 1 calc GR
C16 C 0.15092(7) 0.69780(16) 0.08854(13) 0.0492(5) Uani 1 d .
C17 C 0.11537(10) 0.6514(2) 0.14083(19) 0.0729(7) Uani 1 d .
H17 H 0.1229 0.6073 0.1921 0.087 Uiso 1 calc R
C18 C 0.06894(11) 0.6713(3) 0.1159(2) 0.0950(9) Uani 1 d .
H18 H 0.0450 0.6396 0.1507 0.114 Uiso 1 calc R
C19 C 0.05663(10) 0.7369(3) 0.0408(3) 0.0878(9) Uani 1 d .
C20 C 0.09279(10) 0.7825(2) -0.01064(19) 0.0747(7) Uani 1 d .
H20 H 0.0852 0.8270 -0.0617 0.090 Uiso 1 calc R
C21 C 0.13974(9) 0.76313(18) 0.01261(16) 0.0595(6) Uani 1 d .
H21 H 0.1637 0.7938 -0.0226 0.071 Uiso 1 calc R
C22 C 0.00506(12) 0.7589(4) 0.0134(4) 0.1481(17) Uani 1 d .
H22A H 0.0018 0.8373 -0.0105 0.222 Uiso 1 calc GR
H22B H -0.0146 0.7508 0.0652 0.222 Uiso 1 calc GR
H22C H -0.0047 0.7027 -0.0317 0.222 Uiso 1 calc GR
C23 C 0.26893(8) 0.3813(2) 0.15937(15) 0.0606(6) Uani 1 d .
H23A H 0.2873 0.4499 0.1453 0.091 Uiso 1 calc GR
H23B H 0.2884 0.3122 0.1543 0.091 Uiso 1 calc GR
H23C H 0.2577 0.3876 0.2199 0.091 Uiso 1 calc GR
H2 H 0.2386(7) 0.6068(17) 0.0024(11) 0.048(6) Uiso 1 d D

loop_
_atom_site_aniso_label
_atom_site_aniso_U_11
_atom_site_aniso_U_22
_atom_site_aniso_U_33
_atom_site_aniso_U_23
_atom_site_aniso_U_13
_atom_site_aniso_U_12
S1 0.0573(4) 0.0420(3) 0.0398(3) -0.0012(2) 0.0003(2) -0.0171(2)
O1 0.0733(11) 0.0518(8) 0.0520(8) -0.0036(7) 0.0001(7) -0.0306(7)
O2 0.0791(11) 0.0615(9) 0.0404(7) 0.0021(7) 0.0002(7) -0.0150(8)
N1 0.0490(10) 0.0457(9) 0.0417(8) 0.0017(7) -0.0010(7) 0.0006(8)
N2 0.0473(10) 0.0458(9) 0.0396(9) 0.0037(8) 0.0011(7) -0.0136(7)
C1 0.0553(13) 0.0393(10) 0.0480(11) 0.0013(9) 0.0113(9) 0.0025(9)
C2 0.0771(17) 0.0450(12) 0.0610(14) 0.0049(10) 0.0086(12) 0.0092(11)
C3 0.098(2) 0.0395(12) 0.0824(17) 0.0061(11) 0.0105(15) 0.0006(12)
C4 0.091(2) 0.0386(12) 0.0906(18) -0.0108(12) 0.0088(15) -0.0175(11)
C5 0.0650(15) 0.0423(11) 0.0684(14) -0.0067(10) 0.0017(11) -0.0080(10)
C6 0.0488(12) 0.0381(9) 0.0470(10) -0.0046(9) 0.0079(9) -0.0033(9)
C7 0.0425(11) 0.0370(9) 0.0430(10) -0.0017(8) 0.0022(8) -0.0039(8)
C8 0.0431(11) 0.0385(9) 0.0409(10) -0.0002(8) 0.0037(8) -0.0038(8)
C9 0.0435(12) 0.0377(9) 0.0411(10) -0.0063(8) 0.0016(8) -0.0076(8)
C10 0.0448(12) 0.0495(10) 0.0436(10) -0.0056(9) 0.0027(8) -0.0063(9)
C11 0.0622(15) 0.0585(12) 0.0403(10) 0.0034(10) 0.0042(9) -0.0044(10)
C12 0.0568(14) 0.0593(12) 0.0496(11) 0.0028(10) -0.0035(10) 0.0023(10)
C13 0.0423(13) 0.0666(13) 0.0682(14) 0.0003(11) -0.0085(10) -0.0031(10)
C14 0.0471(13) 0.0517(12) 0.0577(12) 0.0049(10) 0.0019(10) -0.0104(9)
C15 0.082(2) 0.112(2) 0.0845(19) 0.0294(16) -0.0189(16) 0.0091(16)
C16 0.0572(13) 0.0362(9) 0.0544(12) -0.0054(9) 0.0053(10) -0.0092(9)
C17 0.0638(17) 0.0705(15) 0.0850(17) 0.0055(13) 0.0179(13) -0.0076(12)
C18 0.0612(19) 0.102(2) 0.123(3) 0.002(2) 0.0233(18) -0.0100(16)
C19 0.0580(17) 0.0754(17) 0.130(3) -0.0235(18) -0.0058(17) -0.0005(14)
C20 0.081(2) 0.0556(14) 0.0868(17) -0.0087(13) -0.0211(15) 0.0026(13)
C21 0.0653(16) 0.0476(12) 0.0654(13) -0.0018(11) -0.0037(11) -0.0096(10)
C22 0.067(2) 0.154(4) 0.222(5) -0.022(3) -0.024(3) 0.005(2)
C23 0.0536(14) 0.0715(14) 0.0563(12) 0.0057(11) -0.0064(10) 0.0042(11)

loop_
_atom_type_symbol
_atom_type_description
_atom_type_scat_dispersion_real
_atom_type_scat_dispersion_imag
_atom_type_scat_source
C C 0.0033 0.0016 'International Tables Vol C Tables 4.2.6.8 and 6.1.1.4'
H H 0.0000 0.0000 'International Tables Vol C Tables 4.2.6.8 and 6.1.1.4'
N N 0.0061 0.0033 'International Tables Vol C Tables 4.2.6.8 and 6.1.1.4'
O O 0.0106 0.0060 'International Tables Vol C Tables 4.2.6.8 and 6.1.1.4'
S S 0.1246 0.1234 'International Tables Vol C Tables 4.2.6.8 and 6.1.1.4'

loop_
_geom_angle_atom_site_label_1
_geom_angle_atom_site_label_2
_geom_angle_atom_site_label_3
_geom_angle
O1 S1 N2 105.20(8)
O1 S1 C16 108.27(9)
O2 S1 O1 119.39(9)
O2 S1 N2 107.56(9)
O2 S1 C16 107.92(10)
N2 S1 C16 108.03(9)
C1 N1 C23 125.42(17)
C8 N1 C1 107.34(16)
C8 N1 C23 127.22(17)
S1 N2 H2 109.3(15)
C8 N2 S1 119.64(13)
C8 N2 H2 119.8(15)
N1 C1 C2 129.2(2)
N1 C1 C6 108.36(16)
C2 C1 C6 122.44(19)
C1 C2 H2A 121.4
C3 C2 C1 117.2(2)
C3 C2 H2A 121.4
C2 C3 H3 119.2
C2 C3 C4 121.6(2)
C4 C3 H3 119.2
C3 C4 H4 119.2
C5 C4 C3 121.6(2)
C5 C4 H4 119.2
C4 C5 H5 120.8
C4 C5 C6 118.4(2)
C6 C5 H5 120.8
C1 C6 C7 107.60(16)
C5 C6 C1 118.87(18)
C5 C6 C7 133.53(19)
C6 C7 C9 126.97(16)
C8 C7 C6 105.36(16)
C8 C7 C9 127.61(15)
N1 C8 N2 118.69(16)
C7 C8 N1 111.33(15)
C7 C8 N2 129.96(17)
C10 C9 C7 121.06(17)
C10 C9 C14 116.93(17)
C14 C9 C7 121.99(16)
C9 C10 H10 119.5
C11 C10 C9 120.99(19)
C11 C10 H10 119.5
C10 C11 H11 119.2
C12 C11 C10 121.63(19)
C12 C11 H11 119.2
C11 C12 C15 121.0(2)
C13 C12 C11 117.20(18)
C13 C12 C15 121.8(2)
C12 C13 H13 119.0
C14 C13 C12 121.9(2)
C14 C13 H13 119.0
C9 C14 H14 119.4
C13 C14 C9 121.29(19)
C13 C14 H14 119.4
C12 C15 H15A 109.5
C12 C15 H15B 109.5
C12 C15 H15C 109.5
H15A C15 H15B 109.5
H15A C15 H15C 109.5
H15B C15 H15C 109.5
C17 C16 S1 119.51(18)
C21 C16 S1 119.95(17)
C21 C16 C17 120.5(2)
C16 C17 H17 120.5
C18 C17 C16 118.9(3)
C18 C17 H17 120.5
C17 C18 H18 119.0
C17 C18 C19 121.9(3)
C19 C18 H18 119.0
C18 C19 C20 118.2(3)
C18 C19 C22 121.8(3)
C20 C19 C22 120.0(4)
C19 C20 H20 119.5
C21 C20 C19 121.0(3)
C21 C20 H20 119.5
C16 C21 H21 120.3
C20 C21 C16 119.4(2)
C20 C21 H21 120.3
C19 C22 H22A 109.5
C19 C22 H22B 109.5
C19 C22 H22C 109.5
H22A C22 H22B 109.5
H22A C22 H22C 109.5
H22B C22 H22C 109.5
N1 C23 H23A 109.5
N1 C23 H23B 109.5
N1 C23 H23C 109.5
H23A C23 H23B 109.5
H23A C23 H23C 109.5
H23B C23 H23C 109.5

loop_
_geom_bond_atom_site_label_1
_geom_bond_atom_site_label_2
_geom_bond_distance
S1 O1 1.4306(13)
S1 O2 1.4189(14)
S1 N2 1.6350(17)
S1 C16 1.754(2)
N1 C1 1.381(2)
N1 C8 1.381(2)
N1 C23 1.441(3)
N2 C8 1.414(2)
N2 H2 0.786(15)
C1 C2 1.393(3)
C1 C6 1.404(3)
C2 H2A 0.9300
C2 C3 1.367(3)
C3 H3 0.9300
C3 C4 1.390(4)
C4 H4 0.9300
C4 C5 1.378(3)
C5 H5 0.9300
C5 C6 1.399(3)
C6 C7 1.437(2)
C7 C8 1.373(3)
C7 C9 1.469(3)
C9 C10 1.392(3)
C9 C14 1.393(3)
C10 H10 0.9300
C10 C11 1.383(3)
C11 H11 0.9300
C11 C12 1.382(3)
C12 C13 1.377(3)
C12 C15 1.504(3)
C13 H13 0.9300
C13 C14 1.373(3)
C14 H14 0.9300
C15 H15A 0.9600
C15 H15B 0.9600
C15 H15C 0.9600
C16 C17 1.383(3)
C16 C21 1.378(3)
C17 H17 0.9300
C17 C18 1.368(4)
C18 H18 0.9300
C18 C19 1.377(5)
C19 C20 1.385(4)
C19 C22 1.519(5)
C20 H20 0.9300
C20 C21 1.375(3)
C21 H21 0.9300
C22 H22A 0.9600
C22 H22B 0.9600
C22 H22C 0.9600
C23 H23A 0.9600
C23 H23B 0.9600
C23 H23C 0.9600

loop_
_geom_torsion_atom_site_label_1
_geom_torsion_atom_site_label_2
_geom_torsion_atom_site_label_3
_geom_torsion_atom_site_label_4
_geom_torsion
S1 N2 C8 N1 -88.94(19)
S1 N2 C8 C7 89.5(2)
S1 C16 C17 C18 -178.6(2)
S1 C16 C21 C20 179.00(16)
O1 S1 N2 C8 -177.32(14)
O1 S1 C16 C17 -140.53(17)
O1 S1 C16 C21 40.84(18)
O2 S1 N2 C8 54.41(17)
O2 S1 C16 C17 -10.0(2)
O2 S1 C16 C21 171.38(16)
N1 C1 C2 C3 -179.4(2)
N1 C1 C6 C5 179.90(17)
N1 C1 C6 C7 0.3(2)
N2 S1 C16 C17 106.03(18)
N2 S1 C16 C21 -72.60(17)
C1 N1 C8 N2 178.32(16)
C1 N1 C8 C7 -0.4(2)
C1 C2 C3 C4 -0.3(4)
C1 C6 C7 C8 -0.5(2)
C1 C6 C7 C9 176.85(18)
C2 C1 C6 C5 1.1(3)
C2 C1 C6 C7 -178.58(18)
C2 C3 C4 C5 1.3(4)
C3 C4 C5 C6 -1.1(4)
C4 C5 C6 C1 -0.1(3)
C4 C5 C6 C7 179.4(2)
C5 C6 C7 C8 180.0(2)
C5 C6 C7 C9 -2.7(3)
C6 C1 C2 C3 -0.8(3)
C6 C7 C8 N1 0.5(2)
C6 C7 C8 N2 -177.98(18)
C6 C7 C9 C10 -132.2(2)
C6 C7 C9 C14 46.6(3)
C7 C9 C10 C11 179.89(17)
C7 C9 C14 C13 -178.55(18)
C8 N1 C1 C2 178.8(2)
C8 N1 C1 C6 0.0(2)
C8 C7 C9 C10 44.5(3)
C8 C7 C9 C14 -136.7(2)
C9 C7 C8 N1 -176.78(17)
C9 C7 C8 N2 4.7(3)
C9 C10 C11 C12 -2.1(3)
C10 C9 C14 C13 0.3(3)
C10 C11 C12 C13 1.7(3)
C10 C11 C12 C15 -177.5(2)
C11 C12 C13 C14 -0.4(3)
C12 C13 C14 C9 -0.6(3)
C14 C9 C10 C11 1.0(3)
C15 C12 C13 C14 178.8(2)
C16 S1 N2 C8 -61.85(17)
C16 C17 C18 C19 -0.5(4)
C17 C16 C21 C20 0.4(3)
C17 C18 C19 C20 0.6(4)
C17 C18 C19 C22 -179.9(3)
C18 C19 C20 C21 -0.1(4)
C19 C20 C21 C16 -0.3(3)
C21 C16 C17 C18 0.0(3)
C22 C19 C20 C21 -179.6(3)
C23 N1 C1 C2 0.6(3)
C23 N1 C1 C6 -178.16(18)
C23 N1 C8 N2 -3.5(3)
C23 N1 C8 C7 177.80(18)

loop_
_platon_squeeze_void_nr
_platon_squeeze_void_average_x
_platon_squeeze_void_average_y
_platon_squeeze_void_average_z
_platon_squeeze_void_volume
_platon_squeeze_void_count_electrons
_platon_squeeze_void_content
1 0.000 -0.017 0.250 238 23 ' '
2 0.000 0.017 0.750 238 23 ' '
3 0.500 0.483 0.250 238 23 ' '
4 0.500 0.517 0.750 238 23 ' '
